data_7024272
loop_
_publ_author_name
'Kennedy, Stuart'
'Teat, Simon J.'
'Dalgarno, Scott J.'

_publ_section_title
;
 Versatile assembly of p-carboxylatocalix[4]arene-O-alkyl ethers.
;
_journal_issue 2
_journal_name_full 'Dalton transactions (Cambridge, England : 2003)'
_journal_page_first 384
_journal_page_last 387
_journal_paper_doi 10.1039/b914133b
_journal_volume 39
_journal_year 2010
_chemical_formula_moiety 'C44 H48 O8'
_chemical_formula_sum 'C44 H48 O8'
_chemical_formula_weight 704.82
_chemical_name_common 'Formyl OPr C4 Cone'
_chemical_name_systematic
;
?
;
_space_group_IT_number 14
_symmetry_cell_setting monoclinic
_symmetry_space_group_name_Hall '-P 2yn'
_symmetry_space_group_name_H-M 'P 1 21/n 1'
_atom_sites_solution_hydrogens geom
_atom_sites_solution_primary direct
_atom_sites_solution_secondary difmap
_audit_creation_method SHELXL-97
_cell_angle_alpha 90.00
_cell_angle_beta 98.950(2)
_cell_angle_gamma 90.00
_cell_formula_units_Z 4
_cell_length_a 12.6194(8)
_cell_length_b 17.1198(11)
_cell_length_c 17.4385(10)
_cell_measurement_temperature 100(2)
_cell_volume 3721.6(4)
_computing_cell_refinement 'SAINT (Bruker, 1998)'
_computing_data_collection 'Apex II'
_computing_data_reduction 'SAINT (Bruker, 1998)'
_computing_molecular_graphics 'XSeed (Barbour, 2001)'
_computing_publication_material 'local program'
_computing_structure_refinement 'SHELXL-97 (Sheldrick, 1997)'
_computing_structure_solution 'SHELXS-97 (Sheldrick, 1990)'
_diffrn_ambient_temperature 100(2)
_diffrn_measured_fraction_theta_full 0.995
_diffrn_measured_fraction_theta_max 0.995
_diffrn_measurement_device_type 'Bruker Nonius X8 Apex 2'
_diffrn_measurement_method "'phi & omega scans'"
_diffrn_radiation_monochromator graphite
_diffrn_radiation_source 'fine-focus sealed tube'
_diffrn_radiation_type MoK\a
_diffrn_radiation_wavelength 0.71073
_diffrn_reflns_av_R_equivalents 0.0365
_diffrn_reflns_av_sigmaI/netI 0.0357
_diffrn_reflns_limit_h_max 12
_diffrn_reflns_limit_h_min -12
_diffrn_reflns_limit_k_max 17
_diffrn_reflns_limit_k_min -17
_diffrn_reflns_limit_l_max 17
_diffrn_reflns_limit_l_min -17
_diffrn_reflns_number 17274
_diffrn_reflns_theta_full 20.86
_diffrn_reflns_theta_max 20.86
_diffrn_reflns_theta_min 2.38
_exptl_absorpt_coefficient_mu 0.086
_exptl_absorpt_correction_T_max 0.9831
_exptl_absorpt_correction_T_min 0.9193
_exptl_absorpt_correction_type multi-scan
_exptl_absorpt_process_details Bruker-SADABS
_exptl_crystal_colour Colourless
_exptl_crystal_density_diffrn 1.258
_exptl_crystal_density_method 'not measured'
_exptl_crystal_description Block
_exptl_crystal_F_000 1504
_exptl_crystal_size_max 1.00
_exptl_crystal_size_mid 0.30
_exptl_crystal_size_min 0.20
_refine_diff_density_max 0.731
_refine_diff_density_min -0.375
_refine_diff_density_rms 0.056
_refine_ls_extinction_method none
_refine_ls_goodness_of_fit_ref 1.047
_refine_ls_hydrogen_treatment constr
_refine_ls_matrix_type full
_refine_ls_number_parameters 473
_refine_ls_number_reflns 3907
_refine_ls_number_restraints 0
_refine_ls_restrained_S_all 1.047
_refine_ls_R_factor_all 0.0958
_refine_ls_R_factor_gt 0.0641
_refine_ls_shift/su_max 0.000
_refine_ls_shift/su_mean 0.000
_refine_ls_structure_factor_coef Fsqd
_refine_ls_weighting_details 'calc w=1/[\s^2^(Fo^2^)+(0.0821P)^2^+8.8160P] where P=(Fo^2^+2Fc^2^)/3'
_refine_ls_weighting_scheme calc
_refine_ls_wR_factor_gt 0.1609
_refine_ls_wR_factor_ref 0.1871
_reflns_number_gt 2813
_reflns_number_total 3907
_reflns_threshold_expression >2sigma(I)
_cod_data_source_file b914133b.txt
_cod_data_source_block FormPropC4
_cod_original_sg_symbol_H-M P21/n
_cod_database_code 7024272

loop_
_symmetry_equiv_pos_as_xyz
'x, y, z'
'-x+1/2, y+1/2, -z+1/2'
'-x, -y, -z'
'x-1/2, -y-1/2, z-1/2'

loop_
_atom_site_label
_atom_site_type_symbol
_atom_site_fract_x
_atom_site_fract_y
_atom_site_fract_z
_atom_site_U_iso_or_equiv
_atom_site_adp_type
_atom_site_occupancy
_atom_site_symmetry_multiplicity
_atom_site_calc_flag
_atom_site_refinement_flags
O1 O 0.0864(2) 0.88499(18) 0.74184(17) 0.0328(8) Uani 1 1 d .
C1 C -0.0148(4) 0.9348(3) 0.6269(3) 0.0332(12) Uani 1 1 d .
O2 O 0.1327(3) 0.89380(18) 0.93782(17) 0.0367(9) Uani 1 1 d .
C2 C -0.0706(4) 0.9964(3) 0.5883(3) 0.0387(13) Uani 1 1 d .
H2 H -0.0987 0.9915 0.5348 0.046 Uiso 1 1 calc R
O3 O 0.0792(3) 0.72351(18) 0.84950(18) 0.0358(8) Uani 1 1 d .
C3 C -0.0857(4) 1.0651(3) 0.6273(3) 0.0434(15) Uani 1 1 d .
O4 O 0.0851(3) 0.71369(19) 0.66252(18) 0.0404(9) Uani 1 1 d .
C4 C -0.0496(4) 1.0714(3) 0.7063(3) 0.0428(14) Uani 1 1 d .
H4 H -0.0638 1.1177 0.7329 0.051 Uiso 1 1 calc R
O5 O -0.1737(4) 1.1394(3) 0.5259(4) 0.0899(16) Uani 1 1 d .
C5 C 0.0066(4) 1.0115(3) 0.7467(3) 0.0352(13) Uani 1 1 d .
O6 O -0.3684(3) 0.9264(2) 0.8142(3) 0.0753(14) Uani 1 1 d .
C6 C 0.0284(4) 0.9456(3) 0.7051(3) 0.0305(12) Uani 1 1 d .
O7 O -0.1825(3) 0.4437(3) 0.9669(3) 0.0795(14) Uani 1 1 d .
C7 C 0.0326(4) 1.0120(3) 0.8345(3) 0.0395(13) Uani 1 1 d .
H7A H 0.0132 1.0632 0.8546 0.047 Uiso 1 1 calc R
H7B H 0.1106 1.0039 0.8507 0.047 Uiso 1 1 calc R
O8 O -0.4057(3) 0.7396(3) 0.7130(3) 0.0697(13) Uani 1 1 d .
C8 C -0.0294(4) 0.9475(3) 0.8679(3) 0.0332(13) Uani 1 1 d .
C9 C -0.1395(4) 0.9424(3) 0.8472(3) 0.0354(13) Uani 1 1 d .
H9 H -0.1762 0.9803 0.8131 0.042 Uiso 1 1 calc R
C10 C -0.1975(4) 0.8828(3) 0.8752(3) 0.0339(13) Uani 1 1 d .
C11 C -0.1437(4) 0.8264(3) 0.9232(3) 0.0341(12) Uani 1 1 d .
H11 H -0.1834 0.7850 0.9413 0.041 Uiso 1 1 calc R
C12 C -0.0331(4) 0.8288(3) 0.9455(3) 0.0318(12) Uani 1 1 d .
C13 C 0.0224(4) 0.8909(3) 0.9183(3) 0.0301(12) Uani 1 1 d .
C14 C 0.0247(4) 0.7629(3) 0.9930(3) 0.0346(13) Uani 1 1 d .
H14A H 0.1032 0.7704 0.9972 0.042 Uiso 1 1 calc R
H14B H 0.0059 0.7637 1.0460 0.042 Uiso 1 1 calc R
C15 C -0.0061(4) 0.6853(3) 0.9554(3) 0.0309(12) Uani 1 1 d .
C16 C -0.0632(4) 0.6292(3) 0.9887(3) 0.0363(13) Uani 1 1 d .
H16 H -0.0786 0.6371 1.0398 0.044 Uiso 1 1 calc R
C17 C -0.0981(4) 0.5619(3) 0.9492(3) 0.0354(13) Uani 1 1 d .
C18 C -0.0844(4) 0.5530(3) 0.8721(3) 0.0364(13) Uani 1 1 d .
H18 H -0.1137 0.5086 0.8438 0.044 Uiso 1 1 calc R
C19 C -0.0286(4) 0.6080(3) 0.8361(3) 0.0337(13) Uani 1 1 d .
C20 C 0.0168(4) 0.6708(3) 0.8810(3) 0.0314(12) Uani 1 1 d .
C21 C -0.0222(4) 0.6056(3) 0.7495(3) 0.0385(13) Uani 1 1 d .
H21A H 0.0539 0.6048 0.7420 0.046 Uiso 1 1 calc R
H21B H -0.0567 0.5572 0.7266 0.046 Uiso 1 1 calc R
C22 C -0.0777(4) 0.6762(3) 0.7083(3) 0.0333(13) Uani 1 1 d .
C23 C -0.1831(4) 0.6929(3) 0.7131(3) 0.0338(13) Uani 1 1 d .
H23 H -0.2223 0.6590 0.7414 0.041 Uiso 1 1 calc R
C24 C -0.2334(4) 0.7587(3) 0.6773(3) 0.0351(13) Uani 1 1 d .
C25 C -0.1758(4) 0.8095(3) 0.6367(3) 0.0360(13) Uani 1 1 d .
H25 H -0.2102 0.8546 0.6126 0.043 Uiso 1 1 calc R
C26 C -0.0694(4) 0.7954(3) 0.6307(3) 0.0344(13) Uani 1 1 d .
C27 C -0.0216(4) 0.7282(3) 0.6654(3) 0.0323(12) Uani 1 1 d .
C28 C -0.0071(4) 0.8554(3) 0.5907(3) 0.0378(13) Uani 1 1 d .
H28A H 0.0691 0.8394 0.5958 0.045 Uiso 1 1 calc R
H28B H -0.0366 0.8577 0.5347 0.045 Uiso 1 1 calc R
C29 C -0.1419(5) 1.1370(5) 0.5909(4) 0.082(3) Uani 1 1 d .
H29 H -0.1508 1.1810 0.6225 0.099 Uiso 1 1 calc R
C30 C 0.2005(4) 0.8971(3) 0.7603(3) 0.0480(15) Uani 1 1 d .
H30A H 0.2132 0.9396 0.7990 0.058 Uiso 1 1 calc R
H30B H 0.2328 0.8491 0.7854 0.058 Uiso 1 1 calc R
C31 C 0.2567(5) 0.9161(5) 0.6973(4) 0.082(2) Uani 1 1 d .
H31A H 0.2335 0.9683 0.6767 0.098 Uiso 1 1 calc R
H31B H 0.2379 0.8776 0.6550 0.098 Uiso 1 1 calc R
C32 C 0.3791(4) 0.9162(4) 0.7227(4) 0.0680(19) Uani 1 1 d .
H32A H 0.3966 0.9432 0.7727 0.102 Uiso 1 1 calc R
H32B H 0.4135 0.9433 0.6836 0.102 Uiso 1 1 calc R
H32C H 0.4052 0.8623 0.7281 0.102 Uiso 1 1 calc R
C33 C -0.3141(5) 0.8786(3) 0.8543(3) 0.0519(15) Uani 1 1 d .
H33 H -0.3499 0.8356 0.8733 0.062 Uiso 1 1 calc R
C34 C 0.1681(4) 0.9329(3) 1.0106(3) 0.0441(14) Uani 1 1 d .
H34A H 0.1289 0.9122 1.0512 0.053 Uiso 1 1 calc R
H34B H 0.1538 0.9896 1.0051 0.053 Uiso 1 1 calc R
C35 C 0.2862(4) 0.9187(3) 1.0330(3) 0.0493(15) Uani 1 1 d .
H35A H 0.3103 0.9433 1.0841 0.059 Uiso 1 1 calc R
H35B H 0.2985 0.8618 1.0390 0.059 Uiso 1 1 calc R
C36 C 0.3533(5) 0.9494(4) 0.9763(4) 0.072(2) Uani 1 1 d .
H36A H 0.3305 0.9253 0.9255 0.108 Uiso 1 1 calc R
H36B H 0.4289 0.9369 0.9944 0.108 Uiso 1 1 calc R
H36C H 0.3447 1.0062 0.9719 0.108 Uiso 1 1 calc R
C37 C -0.1530(4) 0.5044(3) 0.9947(5) 0.068(2) Uani 1 1 d .
H37 H -0.1642 0.5168 1.0460 0.082 Uiso 1 1 calc R
C38 C 0.1836(5) 0.6966(4) 0.8408(3) 0.0592(17) Uani 1 1 d .
H38A H 0.2012 0.7149 0.7904 0.071 Uiso 1 1 calc R
H38B H 0.1840 0.6388 0.8403 0.071 Uiso 1 1 calc R
C39 C 0.2661(5) 0.7247(4) 0.9039(3) 0.0579(17) Uani 1 1 d .
H39A H 0.2571 0.6984 0.9530 0.069 Uiso 1 1 calc R
H39B H 0.2573 0.7816 0.9109 0.069 Uiso 1 1 calc R
C40 C 0.3786(5) 0.7081(4) 0.8852(4) 0.075(2) Uani 1 1 d .
H40A H 0.3878 0.6517 0.8796 0.113 Uiso 1 1 calc R
H40B H 0.4324 0.7276 0.9275 0.113 Uiso 1 1 calc R
H40C H 0.3875 0.7343 0.8367 0.113 Uiso 1 1 calc R
C41 C -0.3454(4) 0.7781(3) 0.6818(3) 0.0472(15) Uani 1 1 d .
H41 H -0.3727 0.8254 0.6578 0.057 Uiso 1 1 calc R
C42 C 0.1060(5) 0.6717(3) 0.5949(3) 0.0557(16) Uani 1 1 d .
H42A H 0.0894 0.7044 0.5478 0.067 Uiso 1 1 calc R
H42B H 0.0624 0.6234 0.5876 0.067 Uiso 1 1 calc R
C43 C 0.2331(6) 0.6510(4) 0.6125(5) 0.087(3) Uani 1 1 d .
H43A H 0.2451 0.6146 0.6570 0.105 Uiso 1 1 calc R
H43B H 0.2523 0.6230 0.5669 0.105 Uiso 1 1 calc R
C44 C 0.3035(6) 0.7145(5) 0.6289(4) 0.095(2) Uani 1 1 d .
H44A H 0.2947 0.7505 0.5846 0.142 Uiso 1 1 calc R
H44B H 0.3776 0.6954 0.6385 0.142 Uiso 1 1 calc R
H44C H 0.2875 0.7420 0.6751 0.142 Uiso 1 1 calc R

loop_
_atom_site_aniso_label
_atom_site_aniso_U_11
_atom_site_aniso_U_22
_atom_site_aniso_U_33
_atom_site_aniso_U_23
_atom_site_aniso_U_13
_atom_site_aniso_U_12
O1 0.033(2) 0.0294(19) 0.0351(19) 0.0022(16) 0.0014(15) 0.0009(16)
C1 0.033(3) 0.034(3) 0.033(3) 0.006(3) 0.008(2) -0.003(2)
O2 0.036(2) 0.040(2) 0.032(2) -0.0132(16) -0.0002(16) -0.0033(16)
C2 0.035(3) 0.042(4) 0.039(3) 0.013(3) 0.006(3) -0.008(3)
O3 0.037(2) 0.033(2) 0.038(2) -0.0016(16) 0.0079(16) -0.0027(17)
C3 0.030(3) 0.036(3) 0.063(4) 0.036(3) 0.005(3) 0.008(3)
O4 0.047(2) 0.041(2) 0.036(2) -0.0126(17) 0.0117(17) 0.0008(17)
C4 0.039(3) 0.027(3) 0.065(4) 0.007(3) 0.016(3) 0.003(3)
O5 0.057(3) 0.111(4) 0.106(4) 0.036(4) 0.025(3) 0.001(3)
C5 0.033(3) 0.023(3) 0.051(3) -0.002(3) 0.012(3) -0.006(2)
O6 0.053(3) 0.050(3) 0.114(4) 0.018(3) -0.014(3) 0.005(2)
C6 0.031(3) 0.027(3) 0.035(3) 0.007(3) 0.006(2) -0.002(2)
O7 0.062(3) 0.086(4) 0.087(3) 0.014(3) -0.001(2) 0.003(3)
C7 0.048(3) 0.028(3) 0.043(3) -0.011(2) 0.011(3) 0.000(3)
O8 0.046(2) 0.078(3) 0.083(3) 0.037(3) 0.004(2) -0.007(2)
C8 0.041(3) 0.029(3) 0.031(3) -0.014(3) 0.010(2) -0.001(3)
C9 0.049(4) 0.023(3) 0.034(3) -0.005(2) 0.005(3) 0.005(3)
C10 0.034(3) 0.028(3) 0.038(3) -0.006(3) 0.002(2) 0.005(3)
C11 0.039(3) 0.031(3) 0.033(3) -0.004(3) 0.008(2) 0.000(3)
C12 0.035(3) 0.037(3) 0.024(3) -0.011(2) 0.003(2) 0.001(3)
C13 0.032(3) 0.030(3) 0.028(3) -0.014(2) 0.003(2) 0.002(3)
C14 0.033(3) 0.042(3) 0.028(3) -0.001(3) 0.002(2) 0.003(2)
C15 0.030(3) 0.034(3) 0.028(3) 0.003(2) 0.000(2) 0.009(2)
C16 0.036(3) 0.041(3) 0.032(3) 0.011(3) 0.005(2) 0.011(3)
C17 0.027(3) 0.029(3) 0.050(4) 0.013(3) 0.007(2) -0.005(2)
C18 0.037(3) 0.026(3) 0.044(4) 0.003(3) -0.002(3) 0.003(2)
C19 0.035(3) 0.026(3) 0.037(3) 0.002(3) -0.004(2) 0.005(3)
C20 0.028(3) 0.026(3) 0.038(3) 0.010(3) 0.001(2) 0.002(2)
C21 0.048(3) 0.025(3) 0.040(3) -0.004(2) -0.001(3) 0.000(2)
C22 0.046(4) 0.027(3) 0.024(3) -0.009(2) -0.003(2) -0.006(3)
C23 0.040(3) 0.030(3) 0.028(3) 0.000(2) -0.003(2) -0.009(3)
C24 0.037(3) 0.039(3) 0.027(3) -0.002(3) -0.002(2) -0.007(3)
C25 0.042(3) 0.034(3) 0.028(3) 0.001(2) -0.004(2) -0.009(3)
C26 0.044(4) 0.036(3) 0.022(3) -0.003(2) 0.002(2) -0.011(3)
C27 0.038(3) 0.031(3) 0.026(3) -0.009(2) 0.000(2) -0.002(3)
C28 0.046(3) 0.045(3) 0.022(3) -0.001(2) 0.004(2) -0.007(3)
C29 0.037(4) 0.164(8) 0.046(4) 0.018(5) 0.009(3) -0.024(5)
C30 0.041(4) 0.054(4) 0.048(3) 0.006(3) 0.005(3) 0.008(3)
C31 0.042(4) 0.135(7) 0.068(4) 0.016(5) 0.008(3) 0.002(4)
C32 0.042(4) 0.098(5) 0.063(4) 0.007(4) 0.007(3) -0.006(4)
C33 0.049(4) 0.037(3) 0.066(4) 0.007(3) -0.003(3) 0.005(3)
C34 0.054(4) 0.040(3) 0.035(3) -0.013(3) -0.005(3) -0.002(3)
C35 0.057(4) 0.042(3) 0.042(3) 0.001(3) -0.012(3) -0.009(3)
C36 0.047(4) 0.080(5) 0.080(5) 0.030(4) -0.016(3) -0.020(3)
C37 0.042(4) 0.027(3) 0.122(6) -0.016(4) -0.035(4) 0.003(3)
C38 0.056(4) 0.062(4) 0.060(4) 0.004(3) 0.009(3) -0.011(3)
C39 0.068(4) 0.062(4) 0.041(3) 0.011(3) 0.000(3) 0.004(3)
C40 0.051(4) 0.111(6) 0.062(4) 0.014(4) 0.006(3) 0.019(4)
C41 0.044(4) 0.052(4) 0.043(3) 0.011(3) -0.001(3) -0.011(3)
C42 0.082(5) 0.041(3) 0.047(4) -0.018(3) 0.018(3) 0.000(3)
C43 0.101(6) 0.049(4) 0.134(7) -0.049(4) 0.088(5) -0.025(4)
C44 0.073(5) 0.123(7) 0.089(6) -0.013(5) 0.016(4) 0.010(5)

loop_
_atom_type_symbol
_atom_type_description
_atom_type_scat_dispersion_real
_atom_type_scat_dispersion_imag
_atom_type_scat_source
C C 0.0033 0.0016 'International Tables Vol C Tables 4.2.6.8 and 6.1.1.4'
H H 0.0000 0.0000 'International Tables Vol C Tables 4.2.6.8 and 6.1.1.4'
O O 0.0106 0.0060 'International Tables Vol C Tables 4.2.6.8 and 6.1.1.4'

loop_
_geom_angle_atom_site_label_1
_geom_angle_atom_site_label_2
_geom_angle_atom_site_label_3
_geom_angle
C6 O1 C30 116.0(4)
C2 C1 C6 117.8(5)
C2 C1 C28 123.0(4)
C6 C1 C28 119.0(4)
C13 O2 C34 113.3(3)
C1 C2 C3 120.4(5)
C20 O3 C38 115.4(4)
C4 C3 C2 120.2(4)
C4 C3 C29 114.5(6)
C2 C3 C29 125.2(5)
C27 O4 C42 115.1(4)
C5 C4 C3 121.0(5)
C4 C5 C6 117.7(5)
C4 C5 C7 121.8(5)
C6 C5 C7 120.1(4)
O1 C6 C5 120.3(4)
O1 C6 C1 117.0(4)
C5 C6 C1 122.4(4)
C5 C7 C8 109.9(4)
C9 C8 C13 118.2(4)
C9 C8 C7 120.1(5)
C13 C8 C7 121.7(5)
C8 C9 C10 121.1(5)
C11 C10 C9 119.3(5)
C11 C10 C33 119.8(5)
C9 C10 C33 120.8(5)
C10 C11 C12 121.8(5)
C11 C12 C13 117.5(4)
C11 C12 C14 120.6(4)
C13 C12 C14 121.8(4)
O2 C13 C12 118.8(4)
O2 C13 C8 119.0(4)
C12 C13 C8 122.0(4)
C15 C14 C12 110.4(4)
C16 C15 C20 117.7(5)
C16 C15 C14 123.2(4)
C20 C15 C14 119.0(4)
C17 C16 C15 121.2(5)
C16 C17 C18 119.7(4)
C16 C17 C37 115.0(5)
C18 C17 C37 125.3(5)
C19 C18 C17 120.9(5)
C18 C19 C20 117.4(4)
C18 C19 C21 122.7(4)
C20 C19 C21 119.7(4)
O3 C20 C15 118.1(4)
O3 C20 C19 119.5(4)
C15 C20 C19 122.1(4)
C22 C21 C19 110.8(4)
C23 C22 C27 117.8(5)
C23 C22 C21 121.1(4)
C27 C22 C21 121.1(5)
C22 C23 C24 121.3(5)
C23 C24 C25 119.6(5)
C23 C24 C41 122.4(5)
C25 C24 C41 118.0(5)
C26 C25 C24 121.2(5)
C25 C26 C27 118.1(4)
C25 C26 C28 119.5(5)
C27 C26 C28 122.3(5)
O4 C27 C26 119.5(4)
O4 C27 C22 118.5(4)
C26 C27 C22 121.9(5)
C1 C28 C26 110.1(4)
O5 C29 C3 121.0(8)
C31 C30 O1 117.3(5)
C30 C31 C32 111.9(5)
O6 C33 C10 124.5(5)
O2 C34 C35 108.3(4)
C36 C35 C34 114.4(5)
O7 C37 C17 120.1(7)
O3 C38 C39 111.9(5)
C38 C39 C40 110.5(5)
O8 C41 C24 125.8(5)
O4 C42 C43 104.8(4)
C44 C43 C42 116.4(6)

loop_
_geom_bond_atom_site_label_1
_geom_bond_atom_site_label_2
_geom_bond_distance
O1 C6 1.370(5)
O1 C30 1.440(6)
C1 C2 1.382(7)
C1 C6 1.400(7)
C1 C28 1.510(7)
O2 C13 1.382(5)
O2 C34 1.443(5)
C2 C3 1.388(7)
O3 C20 1.368(5)
O3 C38 1.427(6)
C3 C4 1.386(8)
C3 C29 1.510(10)
O4 C27 1.378(6)
O4 C42 1.439(6)
C4 C5 1.377(7)
O5 C29 1.142(7)
C5 C6 1.392(7)
C5 C7 1.514(7)
O6 C33 1.216(6)
O7 C37 1.182(6)
C7 C8 1.521(7)
O8 C41 1.199(6)
C8 C9 1.384(7)
C8 C13 1.399(7)
C9 C10 1.389(7)
C10 C11 1.383(7)
C10 C33 1.461(7)
C11 C12 1.390(7)
C12 C13 1.398(7)
C12 C14 1.517(7)
C14 C15 1.507(7)
C15 C16 1.381(7)
C15 C20 1.395(7)
C16 C17 1.379(7)
C17 C18 1.390(7)
C17 C37 1.499(8)
C18 C19 1.384(7)
C19 C20 1.399(7)
C19 C21 1.525(7)
C21 C22 1.519(7)
C22 C23 1.375(7)
C22 C27 1.421(7)
C23 C24 1.392(7)
C24 C25 1.396(7)
C24 C41 1.466(7)
C25 C26 1.383(7)
C26 C27 1.393(7)
C26 C28 1.527(7)
C30 C31 1.435(8)
C31 C32 1.540(8)
C34 C35 1.500(7)
C35 C36 1.494(8)
C38 C39 1.473(8)
C39 C40 1.531(8)
C42 C43 1.624(9)
C43 C44 1.406(9)
